data_7228073
loop_
_publ_author_name
'Cong, Bowen'
'Su, Zhanhua'
'Zhao, Zhifeng'
'yu, baoyi'
'Zhao, Wenqi'
'Xia, Lin'
'ma, xiujuan'
'Zhou, Baibin'

_publ_section_title
;
 Assembly of Six [HxAs2Mo6O26](6-x)- Clusters-Based Hybrid Materials from
 1D Chain to 3D Framework with Multiple Cu-N Complexes
;
_journal_name_full CrystEngComm
_journal_paper_doi 10.1039/C7CE00319F
_journal_year 2017
_chemical_formula_moiety 'As2 Mo6 O26, C42 H42 Cu N12, 2(H2 O)'
_chemical_formula_sum 'C42 H46 As2 Cu Mo6 N12 O28'
_chemical_formula_weight 1955.93
_space_group_crystal_system triclinic
_space_group_IT_number 2
_space_group_name_Hall '-P 1'
_space_group_name_H-M_alt 'P -1'
_symmetry_space_group_name_Hall '-P 1'
_symmetry_space_group_name_H-M 'P -1'
_atom_sites_solution_hydrogens mixed
_atom_sites_solution_primary dual
_audit_creation_date 2017-03-15
_audit_creation_method
;
Olex2 1.2-beta
(compiled 2017.03.14 svn.r3398 for OlexSys, GUI svn.r5328)
;
_audit_update_record
;
2017-03-16 deposited with the CCDC.
2017-04-13 downloaded from the CCDC.
;
_cell_angle_alpha 115.4950(10)
_cell_angle_beta 100.7190(10)
_cell_angle_gamma 99.2610(10)
_cell_formula_units_Z 1
_cell_length_a 10.8652(5)
_cell_length_b 11.9690(6)
_cell_length_c 13.1751(6)
_cell_measurement_reflns_used 9979
_cell_measurement_temperature 296(2)
_cell_measurement_theta_max 28.31
_cell_measurement_theta_min 2.26
_cell_volume 1462.36(12)
_computing_cell_refinement 'SAINT V8.18C (?, 2016)'
_computing_data_reduction 'SAINT V8.18C (?, 2016)'
_computing_molecular_graphics 'Olex2 (Dolomanov et al., 2009)'
_computing_publication_material 'Olex2 (Dolomanov et al., 2009)'
_computing_structure_refinement 'ShelXL (Sheldrick, 2015)'
_computing_structure_solution 'ShelXT (Sheldrick, 2015)'
_diffrn_ambient_temperature 296.15
_diffrn_measured_fraction_theta_full 0.985
_diffrn_measured_fraction_theta_max 0.956
_diffrn_measurement_device_type 'CCD area detector'
_diffrn_measurement_method 'phi and omega scans'
_diffrn_radiation_monochromator graphite
_diffrn_radiation_type MoK\a
_diffrn_radiation_wavelength 0.71073
_diffrn_reflns_av_R_equivalents 0.0130
_diffrn_reflns_av_unetI/netI 0.0191
_diffrn_reflns_Laue_measured_fraction_full 0.985
_diffrn_reflns_Laue_measured_fraction_max 0.956
_diffrn_reflns_limit_h_max 14
_diffrn_reflns_limit_h_min -14
_diffrn_reflns_limit_k_max 15
_diffrn_reflns_limit_k_min -15
_diffrn_reflns_limit_l_max 15
_diffrn_reflns_limit_l_min -17
_diffrn_reflns_number 13138
_diffrn_reflns_point_group_measured_fraction_full 0.985
_diffrn_reflns_point_group_measured_fraction_max 0.956
_diffrn_reflns_theta_full 25.242
_diffrn_reflns_theta_max 28.348
_diffrn_reflns_theta_min 2.257
_exptl_absorpt_coefficient_mu 2.823
_exptl_absorpt_correction_T_max 0.7457
_exptl_absorpt_correction_T_min 0.6369
_exptl_absorpt_correction_type multi-scan
_exptl_absorpt_process_details
'SADABS-2014/5 (Bruker,2014/5) was used for absorption correction. wR2(int) was 0.0582 before and 0.0283 after correction. The Ratio of minimum to maximum transmission is 0.8541. The \l/2 correction factor is 0.00150.'
_exptl_crystal_density_diffrn 2.221
_exptl_crystal_description block
_exptl_crystal_F_000 953
_exptl_crystal_size_max 0.28
_exptl_crystal_size_mid 0.26
_exptl_crystal_size_min 0.2
_refine_diff_density_max 1.499
_refine_diff_density_min -0.700
_refine_diff_density_rms 0.105
_refine_ls_extinction_method none
_refine_ls_goodness_of_fit_ref 1.196
_refine_ls_hydrogen_treatment constr
_refine_ls_matrix_type full
_refine_ls_number_parameters 452
_refine_ls_number_reflns 6978
_refine_ls_number_restraints 135
_refine_ls_restrained_S_all 1.191
_refine_ls_R_factor_all 0.0333
_refine_ls_R_factor_gt 0.0313
_refine_ls_shift/su_max 0.001
_refine_ls_shift/su_mean 0.000
_refine_ls_structure_factor_coef Fsqd
_refine_ls_weighting_details 'w=1/[\s^2^(Fo^2^)+(0.0205P)^2^+4.6668P] where P=(Fo^2^+2Fc^2^)/3'
_refine_ls_weighting_scheme calc
_refine_ls_wR_factor_gt 0.0766
_refine_ls_wR_factor_ref 0.0775
_reflns_Friedel_coverage 0.000
_reflns_number_gt 6630
_reflns_number_total 6978
_reflns_threshold_expression 'I > 2\s(I)'
_cod_data_source_file c7ce00319f2.cif
_cod_data_source_block 111
_cod_database_code 7228073
_shelx_shelxl_version_number 2014/7
_shelx_space_group_comment
;
The symmetry employed for this shelxl refinement is uniquely defined
by the following loop, which should always be used as a source of
symmetry information in preference to the above space-group names.
They are only intended as comments.
;
_olex2_refinement_description
;
1. Fixed Uiso
 At 1.2 times of:
  All C(H) groups, All C(H,H) groups
 At 1.5 times of:
  All O(H,H) groups
2. Restrained distances
 C18A-C18
 0.3 with sigma of 0.02
 C20-C21 \\sim C20A-C21A
 with sigma of 0.02
3. Rigid bond restraints
 N5, N5, N5, N5, N5, N5, N5, N6, N6, N6, N6, N6, C18, C18, C19, C19, C19, C20,
 C20, C20, C21, C21, C21, C19A, C19A, C19A, C20A, C20A, C20A, C21A, C21A, C21A,
 C18A, C18A
 with sigma for 1-2 distances of 0.01 and sigma for 1-3 distances of 0.01
4. Uiso/Uaniso restraints and constraints
N5 \\sim N5 \\sim N5 \\sim N5 \\sim N5 \\sim N5 \\sim N5 \\sim N6 \\sim N6
\\sim N6 \\sim N6 \\sim N6 \\sim C18 \\sim C18 \\sim C19 \\sim C19 \\sim C19
\\sim C20 \\sim C20 \\sim C20 \\sim C21 \\sim C21 \\sim C21 \\sim C19A \\sim
C19A \\sim C19A \\sim C20A \\sim C20A \\sim C20A \\sim C21A \\sim C21A \\sim
C21A \\sim C18A \\sim C18A: within 2A with sigma of 0.01 and sigma for terminal
atoms of 0.02
5. Others
 Sof(C18A)=Sof(H18C)=Sof(H18D)=Sof(C19A)=Sof(H19A)=Sof(C20A)=Sof(H20A)=
 Sof(C21A)=Sof(H21A)=1-FVAR(1)
 Sof(C18)=Sof(H18A)=Sof(H18B)=Sof(C19)=Sof(H19)=Sof(C20)=Sof(H20)=Sof(C21)=
 Sof(H21)=FVAR(1)
6.a Free rotating group:
 O14(H14A,H14B)
6.b Secondary CH2 refined with riding coordinates:
 C4(H4A,H4B), C11(H11A,H11B), C18(H18A,H18B), C18A(H18C,H18D)
6.c Aromatic/amide H refined with riding coordinates:
 C1(H1), C2(H2), C3(H3), C6(H6), C7(H7), C8(H8), C9(H9), C10(H10), C13(H13),
 C14(H14), C16(H16), C17(H17), C19(H19), C19A(H19A), C20(H20), C20A(H20A),
 C21(H21), C21A(H21A)
;
_olex2_submission_special_instructions 'No special instructions were received'

loop_
_space_group_symop_operation_xyz
'x, y, z'
'-x, -y, -z'

loop_
_atom_site_label
_atom_site_type_symbol
_atom_site_fract_x
_atom_site_fract_y
_atom_site_fract_z
_atom_site_U_iso_or_equiv
_atom_site_adp_type
_atom_site_occupancy
_atom_site_site_symmetry_order
_atom_site_calc_flag
_atom_site_refinement_flags_posn
_atom_site_refinement_flags_adp
_atom_site_refinement_flags_occupancy
_atom_site_disorder_assembly
_atom_site_disorder_group
Mo1 Mo 0.56349(3) 0.78345(3) 0.24025(3) 0.02629(8) Uani 1 1 d . . . . .
Mo2 Mo 0.67645(3) 0.54781(3) 0.26018(3) 0.02496(8) Uani 1 1 d . . . . .
Mo3 Mo 0.61805(3) 0.26821(3) 0.01508(3) 0.02444(8) Uani 1 1 d . . . . .
As1 As 0.35815(3) 0.44022(3) 0.02814(3) 0.01663(7) Uani 1 1 d . . . . .
O1 O 0.6502(3) 0.9288(3) 0.2646(3) 0.0443(8) Uani 1 1 d . . . . .
O2 O 0.5173(3) 0.8133(3) 0.3638(3) 0.0406(7) Uani 1 1 d . . . . .
O3 O 0.7032(2) 0.7099(3) 0.2641(2) 0.0268(5) Uani 1 1 d . . . . .
O4 O 0.8334(3) 0.5471(3) 0.3038(3) 0.0422(7) Uani 1 1 d . . . . .
O5 O 0.6209(3) 0.5748(3) 0.3799(3) 0.0369(7) Uani 1 1 d . . . . .
O6 O 0.4721(2) 0.5546(2) 0.1605(2) 0.0247(5) Uani 1 1 d . . . . .
O7 O 0.5939(3) 0.3698(3) 0.1635(2) 0.0279(5) Uani 1 1 d . . . . .
O8 O 0.6022(2) 0.2421(3) -0.1392(2) 0.0262(5) Uani 1 1 d . . . . .
O9 O 0.7790(3) 0.2711(3) 0.0566(3) 0.0389(7) Uani 1 1 d . . . . .
O10 O 0.5344(3) 0.1222(3) -0.0112(3) 0.0430(8) Uani 1 1 d . . . . .
O11 O 0.2306(3) 0.3794(3) 0.0642(3) 0.0399(7) Uani 1 1 d . . . . .
O12 O 0.3103(3) 0.5098(3) -0.0584(2) 0.0286(6) Uani 1 1 d . . . . .
O13 O 0.4234(3) 0.3148(3) -0.0450(2) 0.0277(5) Uani 1 1 d . . . . .
Cu1 Cu 0.5000 0.5000 0.5000 0.02198(13) Uani 1 2 d S T P . .
N1 N 0.6565(3) 0.4503(3) 0.5556(3) 0.0247(6) Uani 1 1 d . . . . .
N2 N 0.4323(3) 0.3194(3) 0.3649(3) 0.0251(6) Uani 1 1 d . . . . .
N3 N 0.7804(3) 0.3786(3) 0.6513(3) 0.0325(7) Uani 1 1 d . . . . .
N4 N 0.3487(3) 0.1573(3) 0.1865(3) 0.0281(7) Uani 1 1 d . . . . .
N5 N 1.0033(4) -0.1852(3) 0.6393(3) 0.0335(7) Uani 1 1 d . U . . .
N6 N 1.0889(5) -0.2304(4) 0.7717(4) 0.0502(10) Uani 1 1 d . U . . .
C1 C 0.3724(3) 0.2839(3) 0.2550(3) 0.0239(7) Uani 1 1 d . . . . .
H1 H 0.3494 0.3400 0.2281 0.029 Uiso 1 1 calc R . . . .
C2 C 0.3950(5) 0.1080(4) 0.2575(4) 0.0498(13) Uani 1 1 d . . . . .
H2 H 0.3918 0.0222 0.2348 0.060 Uiso 1 1 calc R . . . .
C3 C 0.4463(5) 0.2081(4) 0.3672(4) 0.0438(11) Uani 1 1 d . . . . .
H3 H 0.4848 0.2027 0.4335 0.053 Uiso 1 1 calc R . . . .
C4 C 0.2823(4) 0.0854(4) 0.0601(3) 0.0315(8) Uani 1 1 d . . . . .
H4A H 0.3140 0.0102 0.0254 0.038 Uiso 1 1 calc R . . . .
H4B H 0.3044 0.1391 0.0245 0.038 Uiso 1 1 calc R . . . .
C5 C 0.1364(4) 0.0427(3) 0.0320(3) 0.0259(7) Uani 1 1 d . . . . .
C6 C 0.0761(4) -0.0321(4) 0.0740(4) 0.0324(8) Uani 1 1 d . . . . .
H6 H 0.1263 -0.0544 0.1239 0.039 Uiso 1 1 calc R . . . .
C7 C -0.0581(4) -0.0743(4) 0.0425(4) 0.0326(8) Uani 1 1 d . . . . .
H7 H -0.0968 -0.1247 0.0716 0.039 Uiso 1 1 calc R . . . .
C8 C 0.6712(4) 0.4149(4) 0.6379(3) 0.0276(8) Uani 1 1 d . . . . .
H8 H 0.6128 0.4152 0.6813 0.033 Uiso 1 1 calc R . . . .
C9 C 0.7620(4) 0.4326(5) 0.5118(4) 0.0436(11) Uani 1 1 d . . . . .
H9 H 0.7771 0.4478 0.4511 0.052 Uiso 1 1 calc R . . . .
C10 C 0.8397(5) 0.3896(6) 0.5712(5) 0.0497(13) Uani 1 1 d . . . . .
H10 H 0.9176 0.3713 0.5600 0.060 Uiso 1 1 calc R . . . .
C11 C 0.8282(5) 0.3400(5) 0.7403(4) 0.0433(11) Uani 1 1 d . . . . .
H11A H 0.7613 0.3321 0.7782 0.052 Uiso 1 1 calc R . . . .
H11B H 0.9039 0.4071 0.7997 0.052 Uiso 1 1 calc R . . . .
C12 C 0.8644(4) 0.2150(4) 0.6904(3) 0.0303(8) Uani 1 1 d . . . . .
C13 C 0.7720(4) 0.0996(5) 0.6110(4) 0.0414(10) Uani 1 1 d . . . . .
H13 H 0.6856 0.0986 0.5864 0.050 Uiso 1 1 calc R . . . .
C14 C 0.8086(5) -0.0137(5) 0.5684(4) 0.0443(11) Uani 1 1 d . . . . .
H14 H 0.7468 -0.0907 0.5146 0.053 Uiso 1 1 calc R . . . .
C15 C 0.9380(5) -0.0133(4) 0.6058(4) 0.0371(9) Uani 1 1 d . . . . .
C16 C 1.0272(4) 0.1006(4) 0.6864(4) 0.0352(9) Uani 1 1 d . . . . .
H16 H 1.1130 0.1014 0.7130 0.042 Uiso 1 1 calc R . . . .
C17 C 0.9920(4) 0.2140(4) 0.7288(4) 0.0317(8) Uani 1 1 d . . . . .
H17 H 1.0541 0.2905 0.7836 0.038 Uiso 1 1 calc R . . . .
C18 C 0.9871(9) -0.1308(11) 0.5577(11) 0.0441(14) Uani 0.834(7) 1 d D U . A 1
H18A H 0.9261 -0.1952 0.4831 0.053 Uiso 0.834(7) 1 calc R . . A 1
H18B H 1.0700 -0.1082 0.5441 0.053 Uiso 0.834(7) 1 calc R . . A 1
C18A C 0.956(3) -0.149(6) 0.554(6) 0.047(4) Uani 0.166(7) 1 d D U . A 2
H18C H 0.8735 -0.2097 0.5020 0.056 Uiso 0.166(7) 1 calc R . . A 2
H18D H 1.0167 -0.1538 0.5077 0.056 Uiso 0.166(7) 1 calc R . . A 2
C19 C 1.1124(6) -0.1714(6) 0.7116(5) 0.0435(12) Uani 0.834(7) 1 d . U . A 1
H19 H 1.1944 -0.1262 0.7188 0.052 Uiso 0.834(7) 1 calc R . . A 1
C19A C 0.994(3) -0.223(3) 0.713(3) 0.045(3) Uani 0.166(7) 1 d . U . A 2
H19A H 0.9132 -0.2464 0.7231 0.053 Uiso 0.166(7) 1 calc R . . A 2
C20 C 0.9013(6) -0.2537(6) 0.6567(5) 0.0455(13) Uani 0.834(7) 1 d D U . A 1
H20 H 0.8134 -0.2760 0.6176 0.055 Uiso 0.834(7) 1 calc R . . A 1
C20A C 1.142(3) -0.164(3) 0.644(2) 0.046(3) Uani 0.166(7) 1 d D U . A 2
H20A H 1.1786 -0.1390 0.5957 0.056 Uiso 0.166(7) 1 calc R . . A 2
C21 C 0.9527(7) -0.2819(6) 0.7407(6) 0.0496(14) Uani 0.834(7) 1 d D U . A 1
H21 H 0.9080 -0.3261 0.7719 0.060 Uiso 0.834(7) 1 calc R . . A 1
C21A C 1.209(3) -0.186(3) 0.726(3) 0.053(4) Uani 0.166(7) 1 d D U . A 2
H21A H 1.2975 -0.1789 0.7495 0.063 Uiso 0.166(7) 1 calc R . . A 2
O14 O -0.0125(6) 0.3875(7) 0.0024(5) 0.0997(18) Uani 1 1 d . . . . .
H14A H 0.0688 0.4237 0.0266 0.150 Uiso 1 1 d G . . . .
H14B H -0.0416 0.3997 0.0609 0.150 Uiso 1 1 d G . . . .

loop_
_atom_site_aniso_label
_atom_site_aniso_U_11
_atom_site_aniso_U_22
_atom_site_aniso_U_33
_atom_site_aniso_U_23
_atom_site_aniso_U_13
_atom_site_aniso_U_12
Mo1 0.02301(15) 0.02544(16) 0.02630(16) 0.01007(13) 0.00258(12) 0.00778(12)
Mo2 0.02108(14) 0.03048(17) 0.02662(16) 0.01682(13) 0.00411(12) 0.00905(12)
Mo3 0.02640(15) 0.02724(16) 0.02927(16) 0.01820(13) 0.01072(12) 0.01454(12)
As1 0.01743(15) 0.01820(16) 0.01752(15) 0.01059(13) 0.00403(12) 0.00813(12)
O1 0.0392(17) 0.0270(15) 0.056(2) 0.0164(15) 0.0027(15) 0.0045(13)
O2 0.0382(16) 0.0502(19) 0.0292(15) 0.0135(14) 0.0087(13) 0.0181(14)
O3 0.0196(11) 0.0271(13) 0.0288(13) 0.0126(11) 0.0011(10) 0.0032(10)
O4 0.0266(14) 0.0529(19) 0.0531(19) 0.0319(17) 0.0041(13) 0.0149(14)
O5 0.0412(16) 0.0449(17) 0.0292(14) 0.0207(14) 0.0091(12) 0.0157(14)
O6 0.0224(12) 0.0273(13) 0.0243(12) 0.0140(11) 0.0024(10) 0.0066(10)
O7 0.0311(13) 0.0329(14) 0.0290(13) 0.0206(12) 0.0113(11) 0.0122(11)
O8 0.0240(12) 0.0291(13) 0.0276(13) 0.0133(11) 0.0076(10) 0.0125(11)
O9 0.0361(15) 0.058(2) 0.0402(16) 0.0321(16) 0.0132(13) 0.0286(15)
O10 0.0514(19) 0.0327(16) 0.062(2) 0.0303(16) 0.0276(17) 0.0188(14)
O11 0.0377(16) 0.0450(18) 0.0474(18) 0.0293(15) 0.0177(14) 0.0100(14)
O12 0.0333(14) 0.0290(13) 0.0285(13) 0.0168(12) 0.0073(11) 0.0137(11)
O13 0.0306(13) 0.0318(14) 0.0281(13) 0.0174(12) 0.0099(11) 0.0170(11)
Cu1 0.0196(3) 0.0204(3) 0.0213(3) 0.0077(2) -0.0004(2) 0.0074(2)
N1 0.0236(14) 0.0257(15) 0.0241(15) 0.0114(13) 0.0032(12) 0.0103(12)
N2 0.0256(15) 0.0217(14) 0.0234(15) 0.0094(12) 0.0006(12) 0.0060(12)
N3 0.0369(18) 0.0401(19) 0.0308(17) 0.0210(15) 0.0108(14) 0.0231(16)
N4 0.0271(15) 0.0237(15) 0.0259(16) 0.0081(13) 0.0011(12) 0.0058(12)
N5 0.0459(18) 0.0297(16) 0.0303(16) 0.0165(13) 0.0116(14) 0.0166(14)
N6 0.069(2) 0.043(2) 0.038(2) 0.0221(17) 0.0025(18) 0.0216(19)
C1 0.0221(16) 0.0221(16) 0.0247(17) 0.0102(14) 0.0036(13) 0.0046(13)
C2 0.065(3) 0.024(2) 0.042(3) 0.0108(19) -0.013(2) 0.011(2)
C3 0.058(3) 0.027(2) 0.035(2) 0.0139(18) -0.008(2) 0.011(2)
C4 0.0270(18) 0.0291(19) 0.0256(18) 0.0045(16) 0.0037(15) 0.0039(15)
C5 0.0271(17) 0.0208(16) 0.0199(16) 0.0038(14) 0.0026(13) 0.0029(14)
C6 0.032(2) 0.032(2) 0.030(2) 0.0175(17) -0.0004(16) 0.0046(16)
C7 0.036(2) 0.0296(19) 0.0292(19) 0.0164(17) 0.0043(16) 0.0012(16)
C8 0.0268(18) 0.0313(19) 0.0302(19) 0.0165(16) 0.0099(15) 0.0144(15)
C9 0.039(2) 0.068(3) 0.051(3) 0.043(3) 0.024(2) 0.030(2)
C10 0.037(2) 0.083(4) 0.063(3) 0.050(3) 0.029(2) 0.041(3)
C11 0.061(3) 0.052(3) 0.031(2) 0.024(2) 0.013(2) 0.038(2)
C12 0.0330(19) 0.041(2) 0.0298(19) 0.0233(18) 0.0113(16) 0.0199(17)
C13 0.0239(19) 0.057(3) 0.043(2) 0.026(2) 0.0013(17) 0.0134(19)
C14 0.046(3) 0.037(2) 0.037(2) 0.016(2) -0.004(2) 0.004(2)
C15 0.051(3) 0.037(2) 0.030(2) 0.0204(18) 0.0100(18) 0.021(2)
C16 0.0300(19) 0.048(2) 0.037(2) 0.024(2) 0.0102(17) 0.0214(18)
C17 0.0286(19) 0.036(2) 0.033(2) 0.0194(18) 0.0054(16) 0.0105(16)
C18 0.063(4) 0.044(4) 0.035(3) 0.022(3) 0.019(4) 0.024(3)
C18A 0.067(7) 0.038(7) 0.034(6) 0.016(5) 0.005(7) 0.027(7)
C19 0.044(3) 0.042(3) 0.040(3) 0.017(2) 0.006(2) 0.016(2)
C19A 0.055(4) 0.041(4) 0.041(4) 0.024(4) 0.010(4) 0.015(4)
C20 0.046(3) 0.046(3) 0.050(3) 0.031(2) 0.010(2) 0.008(2)
C20A 0.050(5) 0.043(6) 0.042(5) 0.018(5) 0.009(5) 0.013(5)
C21 0.064(3) 0.045(3) 0.050(3) 0.032(2) 0.016(3) 0.014(3)
C21A 0.055(5) 0.047(6) 0.046(6) 0.015(5) 0.002(5) 0.019(5)
O14 0.072(3) 0.124(5) 0.098(4) 0.062(4) 0.015(3) -0.004(3)

loop_
_atom_type_symbol
_atom_type_description
_atom_type_scat_dispersion_real
_atom_type_scat_dispersion_imag
_atom_type_scat_source
C C 0.0033 0.0016 'International Tables Vol C Tables 4.2.6.8 and 6.1.1.4'
H H 0.0000 0.0000 'International Tables Vol C Tables 4.2.6.8 and 6.1.1.4'
As As 0.0499 2.0058 'International Tables Vol C Tables 4.2.6.8 and 6.1.1.4'
Cu Cu 0.3201 1.2651 'International Tables Vol C Tables 4.2.6.8 and 6.1.1.4'
Mo Mo -1.6832 0.6857 'International Tables Vol C Tables 4.2.6.8 and 6.1.1.4'
N N 0.0061 0.0033 'International Tables Vol C Tables 4.2.6.8 and 6.1.1.4'
O O 0.0106 0.0060 'International Tables Vol C Tables 4.2.6.8 and 6.1.1.4'

loop_
_geom_angle_atom_site_label_1
_geom_angle_atom_site_label_2
_geom_angle_atom_site_label_3
_geom_angle
_geom_angle_site_symmetry_1
_geom_angle_site_symmetry_3
O1 Mo1 O3 99.72(14) . .
O1 Mo1 O6 162.94(14) . .
O1 Mo1 O8 102.83(14) . 2_665
O1 Mo1 O13 90.95(14) . 2_665
O2 Mo1 O1 105.37(17) . .
O2 Mo1 O3 100.36(13) . .
O2 Mo1 O6 90.98(13) . .
O2 Mo1 O8 97.99(13) . 2_665
O2 Mo1 O13 162.83(13) . 2_665
O3 Mo1 O6 72.02(10) . .
O3 Mo1 O8 145.85(11) . 2_665
O3 Mo1 O13 81.71(10) . 2_665
O8 Mo1 O6 79.13(10) 2_665 .
O8 Mo1 O13 72.66(10) 2_665 2_665
O13 Mo1 O6 73.32(9) 2_665 .
O3 Mo2 O6 73.03(10) . .
O3 Mo2 O7 143.76(11) . .
O3 Mo2 O12 78.53(10) . 2_665
O4 Mo2 O3 99.86(14) . .
O4 Mo2 O5 104.43(15) . .
O4 Mo2 O6 165.75(13) . .
O4 Mo2 O7 101.44(14) . .
O4 Mo2 O12 91.33(13) . 2_665
O5 Mo2 O3 102.44(13) . .
O5 Mo2 O6 89.32(12) . .
O5 Mo2 O7 100.20(13) . .
O5 Mo2 O12 163.68(12) . 2_665
O6 Mo2 O12 75.29(9) . 2_665
O7 Mo2 O6 79.36(10) . .
O7 Mo2 O12 72.02(10) . 2_665
O7 Mo3 O12 73.44(10) . 2_665
O7 Mo3 O13 79.73(10) . .
O8 Mo3 O7 146.60(11) . .
O8 Mo3 O12 81.13(10) . 2_665
O8 Mo3 O13 73.49(10) . .
O9 Mo3 O7 100.79(13) . .
O9 Mo3 O8 99.76(13) . .
O9 Mo3 O12 88.42(13) . 2_665
O9 Mo3 O13 164.23(13) . .
O10 Mo3 O7 98.85(14) . .
O10 Mo3 O8 101.19(15) . .
O10 Mo3 O9 104.36(16) . .
O10 Mo3 O12 166.29(13) . 2_665
O10 Mo3 O13 91.05(13) . .
O13 Mo3 O12 76.56(9) . 2_665
O11 As1 O6 106.18(14) . .
O11 As1 O12 111.45(14) . .
O11 As1 O13 107.76(14) . .
O12 As1 O6 110.67(12) . .
O12 As1 O13 110.89(13) . .
O13 As1 O6 109.74(12) . .
Mo2 O3 Mo1 122.70(13) . .
Mo2 O6 Mo1 87.95(8) . .
As1 O6 Mo1 131.66(13) . .
As1 O6 Mo2 130.67(13) . .
Mo2 O7 Mo3 124.44(14) . .
Mo3 O8 Mo1 120.53(13) . 2_665
Mo3 O12 Mo2 86.47(9) 2_665 2_665
As1 O12 Mo2 128.79(14) . 2_665
As1 O12 Mo3 128.26(14) . 2_665
Mo3 O13 Mo1 88.89(9) . 2_665
As1 O13 Mo1 131.37(13) . 2_665
As1 O13 Mo3 131.22(14) . .
N1 Cu1 N1 180.00(10) 2_666 .
N1 Cu1 N2 88.00(12) . .
N1 Cu1 N2 92.00(12) . 2_666
N1 Cu1 N2 88.00(12) 2_666 2_666
N1 Cu1 N2 92.00(12) 2_666 .
N2 Cu1 N2 180.0 2_666 .
C8 N1 Cu1 124.5(3) . .
C8 N1 C9 105.6(3) . .
C9 N1 Cu1 129.6(3) . .
C1 N2 Cu1 127.4(3) . .
C1 N2 C3 105.5(3) . .
C3 N2 Cu1 127.0(3) . .
C8 N3 C10 107.2(3) . .
C8 N3 C11 124.9(4) . .
C10 N3 C11 127.8(4) . .
C1 N4 C2 106.8(3) . .
C1 N4 C4 126.2(3) . .
C2 N4 C4 127.0(4) . .
C18A N5 C20A 100.6(17) . .
C19 N5 C18 127.1(5) . .
C19 N5 C20 108.5(4) . .
C19A N5 C18A 155(2) . .
C19A N5 C20A 104.3(19) . .
C20 N5 C18 124.2(5) . .
C19 N6 C21 108.4(5) . .
C19A N6 C21A 104.4(18) . .
N2 C1 N4 111.8(3) . .
N2 C1 H1 124.1 . .
N4 C1 H1 124.1 . .
N4 C2 H2 126.6 . .
C3 C2 N4 106.8(4) . .
C3 C2 H2 126.6 . .
N2 C3 H3 125.5 . .
C2 C3 N2 109.1(4) . .
C2 C3 H3 125.5 . .
N4 C4 H4A 108.9 . .
N4 C4 H4B 108.9 . .
N4 C4 C5 113.3(3) . .
H4A C4 H4B 107.7 . .
C5 C4 H4A 108.9 . .
C5 C4 H4B 108.9 . .
C6 C5 C4 122.1(4) . .
C6 C5 C7 118.1(4) . 2
C7 C5 C4 119.7(4) 2 .
C5 C6 H6 119.7 . .
C7 C6 C5 120.6(4) . .
C7 C6 H6 119.7 . .
C5 C7 H7 119.4 2 .
C6 C7 C5 121.2(4) . 2
C6 C7 H7 119.4 . .
N1 C8 N3 111.6(3) . .
N1 C8 H8 124.2 . .
N3 C8 H8 124.2 . .
N1 C9 H9 125.4 . .
C10 C9 N1 109.3(4) . .
C10 C9 H9 125.4 . .
N3 C10 H10 126.9 . .
C9 C10 N3 106.3(4) . .
C9 C10 H10 126.9 . .
N3 C11 H11A 108.9 . .
N3 C11 H11B 108.9 . .
N3 C11 C12 113.4(3) . .
H11A C11 H11B 107.7 . .
C12 C11 H11A 108.9 . .
C12 C11 H11B 108.9 . .
C13 C12 C11 121.6(4) . .
C13 C12 C17 119.2(4) . .
C17 C12 C11 119.2(4) . .
C12 C13 H13 120.1 . .
C14 C13 C12 119.9(4) . .
C14 C13 H13 120.1 . .
C13 C14 H14 119.8 . .
C13 C14 C15 120.5(4) . .
C15 C14 H14 119.8 . .
C14 C15 C18 123.6(5) . .
C14 C15 C18A 112.2(14) . .
C16 C15 C14 119.0(4) . .
C16 C15 C18 117.4(5) . .
C16 C15 C18A 128.6(16) . .
C15 C16 H16 119.5 . .
C15 C16 C17 121.0(4) . .
C17 C16 H16 119.5 . .
C12 C17 H17 119.8 . .
C16 C17 C12 120.4(4) . .
C16 C17 H17 119.8 . .
N5 C18 C15 111.5(7) . .
N5 C18 H18A 109.3 . .
N5 C18 H18B 109.3 . .
C15 C18 H18A 109.3 . .
C15 C18 H18B 109.3 . .
H18A C18 H18B 108.0 . .
N5 C18A C15 114(4) . .
N5 C18A H18C 108.8 . .
N5 C18A H18D 108.8 . .
C15 C18A H18C 108.8 . .
C15 C18A H18D 108.8 . .
H18C C18A H18D 107.7 . .
N5 C19 H19 125.0 . .
N6 C19 N5 109.9(5) . .
N6 C19 H19 125.0 . .
N5 C19A H19A 119.5 . .
N6 C19A N5 121(3) . .
N6 C19A H19A 119.5 . .
N5 C20 H20 126.3 . .
C21 C20 N5 107.3(5) . .
C21 C20 H20 126.3 . .
N5 C20A H20A 124.5 . .
C21A C20A N5 111(3) . .
C21A C20A H20A 124.5 . .
N6 C21 H21 127.1 . .
C20 C21 N6 105.7(5) . .
C20 C21 H21 127.1 . .
N6 C21A H21A 130.4 . .
C20A C21A N6 99(3) . .
C20A C21A H21A 130.4 . .
H14A O14 H14B 109.4 . .

loop_
_geom_bond_atom_site_label_1
_geom_bond_atom_site_label_2
_geom_bond_distance
_geom_bond_site_symmetry_2
Mo1 O1 1.702(3) .
Mo1 O2 1.700(3) .
Mo1 O3 1.915(3) .
Mo1 O6 2.419(3) .
Mo1 O8 1.920(3) 2_665
Mo1 O13 2.368(3) 2_665
Mo2 O3 1.892(3) .
Mo2 O4 1.698(3) .
Mo2 O5 1.713(3) .
Mo2 O6 2.392(2) .
Mo2 O7 1.895(3) .
Mo2 O12 2.482(3) 2_665
Mo3 O7 1.901(3) .
Mo3 O8 1.889(3) .
Mo3 O9 1.722(3) .
Mo3 O10 1.689(3) .
Mo3 O12 2.420(3) 2_665
Mo3 O13 2.355(3) .
As1 O6 1.745(2) .
As1 O11 1.701(3) .
As1 O12 1.731(3) .
As1 O13 1.742(3) .
O8 Mo1 1.920(3) 2_665
O12 Mo2 2.482(3) 2_665
O12 Mo3 2.420(3) 2_665
O13 Mo1 2.368(3) 2_665
Cu1 N1 2.005(3) 2_666
Cu1 N1 2.005(3) .
Cu1 N2 2.017(3) .
Cu1 N2 2.017(3) 2_666
N1 C8 1.317(5) .
N1 C9 1.382(5) .
N2 C1 1.316(5) .
N2 C3 1.378(5) .
N3 C8 1.335(5) .
N3 C10 1.376(6) .
N3 C11 1.474(5) .
N4 C1 1.337(5) .
N4 C2 1.368(5) .
N4 C4 1.468(5) .
N5 C18 1.475(12) .
N5 C18A 1.41(7) .
N5 C19 1.312(7) .
N5 C19A 1.25(3) .
N5 C20 1.386(7) .
N5 C20A 1.48(3) .
N6 C19 1.300(7) .
N6 C19A 1.20(3) .
N6 C21 1.415(8) .
N6 C21A 1.64(4) .
C1 H1 0.9300 .
C2 H2 0.9300 .
C2 C3 1.353(6) .
C3 H3 0.9300 .
C4 H4A 0.9700 .
C4 H4B 0.9700 .
C4 C5 1.507(5) .
C5 C6 1.382(6) .
C5 C7 1.394(5) 2
C6 H6 0.9300 .
C6 C7 1.382(6) .
C7 C5 1.394(5) 2
C7 H7 0.9300 .
C8 H8 0.9300 .
C9 H9 0.9300 .
C9 C10 1.352(6) .
C10 H10 0.9300 .
C11 H11A 0.9700 .
C11 H11B 0.9700 .
C11 C12 1.505(6) .
C12 C13 1.388(6) .
C12 C17 1.389(5) .
C13 H13 0.9300 .
C13 C14 1.384(7) .
C14 H14 0.9300 .
C14 C15 1.399(7) .
C15 C16 1.368(6) .
C15 C18 1.505(13) .
C15 C18A 1.53(7) .
C16 H16 0.9300 .
C16 C17 1.377(6) .
C17 H17 0.9300 .
C18 H18A 0.9700 .
C18 H18B 0.9700 .
C18A H18C 0.9700 .
C18A H18D 0.9700 .
C19 H19 0.9300 .
C19A H19A 0.9300 .
C20 H20 0.9300 .
C20 C21 1.342(8) .
C20A H20A 0.9300 .
C20A C21A 1.33(2) .
C21 H21 0.9300 .
C21A H21A 0.9300 .
O14 H14A 0.8504 .
O14 H14B 0.8503 .
